data_7708529
loop_
_publ_author_name
'Nabavizadeh, S. Masoud'
'Molaee, Hajar'
'Haddadi, Elahe'
'Niroomand Hosseini, Fatemeh'
'Hoseini, S. Jafar'
'Abu-Omar, Mahdi M'

_publ_section_title
;
 Tetranuclear rollover cyclometalated organoplatinum-rhenium compounds;
 C-I oxidative addition and C-C reductive elimination using a rollover
 cycloplatinated dimer.
;
_journal_name_full 'Dalton transactions (Cambridge, England : 2003)'
_journal_paper_doi 10.1039/d1dt02086b
_journal_year 2021
_chemical_formula_sum 'C42 H46 I2 N2 P2 Pt2'
_chemical_formula_weight 1284.73
_space_group_crystal_system triclinic
_space_group_IT_number 2
_space_group_name_Hall '-P 1'
_space_group_name_H-M_alt 'P -1'
_atom_sites_solution_hydrogens geom
_audit_creation_method SHELXL-2014/7
_audit_update_record
;
2021-04-26 deposited with the CCDC.	2021-09-13 downloaded from the CCDC.
;
_cell_angle_alpha 71.461(11)
_cell_angle_beta 84.633(8)
_cell_angle_gamma 76.338(6)
_cell_formula_units_Z 2
_cell_length_a 11.721(3)
_cell_length_b 13.229(4)
_cell_length_c 14.256(4)
_cell_measurement_reflns_used 330
_cell_measurement_temperature 100(2)
_cell_measurement_theta_max 28.6
_cell_measurement_theta_min 2.7
_cell_volume 2036.1(10)
_computing_structure_refinement 'SHELXL-2014/7 (Sheldrick, 2014)'
_diffrn_ambient_temperature 100(2)
_diffrn_measured_fraction_theta_full 0.960
_diffrn_measured_fraction_theta_max 0.952
_diffrn_measurement_device_type 'Bruker Kappa Apex II'
_diffrn_radiation_type MoK\a
_diffrn_radiation_wavelength 0.71073
_diffrn_reflns_av_R_equivalents 0.0476
_diffrn_reflns_av_unetI/netI 0.0865
_diffrn_reflns_Laue_measured_fraction_full 0.960
_diffrn_reflns_Laue_measured_fraction_max 0.952
_diffrn_reflns_limit_h_max 12
_diffrn_reflns_limit_h_min -15
_diffrn_reflns_limit_k_max 15
_diffrn_reflns_limit_k_min -17
_diffrn_reflns_limit_l_max 14
_diffrn_reflns_limit_l_min -18
_diffrn_reflns_number 12953
_diffrn_reflns_point_group_measured_fraction_full 0.960
_diffrn_reflns_point_group_measured_fraction_max 0.952
_diffrn_reflns_theta_full 25.242
_diffrn_reflns_theta_max 27.219
_diffrn_reflns_theta_min 1.507
_exptl_absorpt_coefficient_mu 8.490
_exptl_absorpt_correction_T_max 0.7455
_exptl_absorpt_correction_T_min 0.4740
_exptl_absorpt_correction_type multi-scan
_exptl_absorpt_process_details sadabs
_exptl_crystal_colour pale_yellow
_exptl_crystal_density_diffrn 2.096
_exptl_crystal_description rod
_exptl_crystal_F_000 1208
_exptl_crystal_size_max 0.200
_exptl_crystal_size_mid 0.100
_exptl_crystal_size_min 0.050
_refine_diff_density_max 2.407
_refine_diff_density_min -3.180
_refine_diff_density_rms 0.277
_refine_ls_extinction_method none
_refine_ls_goodness_of_fit_ref 0.992
_refine_ls_hydrogen_treatment constr
_refine_ls_matrix_type full
_refine_ls_number_parameters 455
_refine_ls_number_reflns 8645
_refine_ls_number_restraints 0
_refine_ls_restrained_S_all 0.992
_refine_ls_R_factor_all 0.0801
_refine_ls_R_factor_gt 0.0475
_refine_ls_shift/su_max 0.001
_refine_ls_shift/su_mean 0.000
_refine_ls_structure_factor_coef Fsqd
_refine_ls_weighting_details 'w=1/[\s^2^(Fo^2^)+(0.0562P)^2^] where P=(Fo^2^+2Fc^2^)/3'
_refine_ls_weighting_scheme calc
_refine_ls_wR_factor_gt 0.1048
_refine_ls_wR_factor_ref 0.1188
_reflns_Friedel_coverage 0.000
_reflns_number_gt 6177
_reflns_number_total 8645
_reflns_threshold_expression 'I > 2\s(I)'
_cod_data_source_file d1dt02086b2.cif
_cod_data_source_block 09072017_49_0m
_cod_database_code 7708529
_shelx_shelxl_version_number 2014/7
_shelx_space_group_comment
;
The symmetry employed for this shelxl refinement is uniquely defined
by the following loop, which should always be used as a source of
symmetry information in preference to the above space-group names.
They are only intended as comments.
;
_shelx_estimated_absorpt_t_min 0.282
_shelx_estimated_absorpt_t_max 0.676

loop_
_space_group_symop_operation_xyz
'x, y, z'
'-x, -y, -z'

loop_
_atom_site_label
_atom_site_type_symbol
_atom_site_fract_x
_atom_site_fract_y
_atom_site_fract_z
_atom_site_U_iso_or_equiv
_atom_site_adp_type
_atom_site_occupancy
_atom_site_site_symmetry_order
_atom_site_calc_flag
_atom_site_refinement_flags_posn
_atom_site_refinement_flags_adp
_atom_site_refinement_flags_occupancy
_atom_site_disorder_assembly
_atom_site_disorder_group
C1 C 0.6370(10) 0.3861(9) 0.9394(8) 0.028(3) Uani 1 1 d . . . . .
H1A H 0.6933 0.4036 0.9752 0.042 Uiso 1 1 calc R U . . .
H1B H 0.6510 0.3067 0.9537 0.042 Uiso 1 1 calc R U . . .
H1C H 0.5569 0.4138 0.9605 0.042 Uiso 1 1 calc R U . . .
C2 C 0.8123(9) 0.3969(8) 0.7856(8) 0.018(2) Uani 1 1 d . . . . .
C3 C 0.8455(9) 0.2881(9) 0.7894(8) 0.022(2) Uani 1 1 d . . . . .
H3 H 0.7878 0.2453 0.8035 0.027 Uiso 1 1 calc R U . . .
C4 C 0.9608(9) 0.2404(9) 0.7730(8) 0.024(2) Uani 1 1 d . . . . .
H4 H 0.9820 0.1655 0.7761 0.029 Uiso 1 1 calc R U . . .
C5 C 1.0462(9) 0.3036(9) 0.7519(8) 0.024(2) Uani 1 1 d . . . . .
H5 H 1.1259 0.2711 0.7416 0.029 Uiso 1 1 calc R U . . .
C6 C 1.0146(9) 0.4130(8) 0.7460(8) 0.024(2) Uani 1 1 d . . . . .
H6 H 1.0725 0.4557 0.7299 0.029 Uiso 1 1 calc R U . . .
C7 C 0.8976(9) 0.4617(9) 0.7635(8) 0.022(2) Uani 1 1 d . . . . .
H7 H 0.8763 0.5365 0.7607 0.027 Uiso 1 1 calc R U . . .
C8 C 0.6342(9) 0.5930(8) 0.8029(8) 0.019(2) Uani 1 1 d . . . . .
C9 C 0.6933(9) 0.6225(9) 0.8669(8) 0.025(3) Uani 1 1 d . . . . .
H9 H 0.7511 0.5687 0.9091 0.030 Uiso 1 1 calc R U . . .
C10 C 0.6695(10) 0.7280(9) 0.8702(9) 0.027(3) Uani 1 1 d . . . . .
H10 H 0.7108 0.7463 0.9145 0.032 Uiso 1 1 calc R U . . .
C11 C 0.5848(9) 0.8091(9) 0.8088(9) 0.024(2) Uani 1 1 d . . . . .
H11 H 0.5672 0.8821 0.8114 0.029 Uiso 1 1 calc R U . . .
C12 C 0.5273(10) 0.7794(10) 0.7440(9) 0.030(3) Uani 1 1 d . . . . .
H12 H 0.4698 0.8335 0.7018 0.036 Uiso 1 1 calc R U . . .
C13 C 0.5510(9) 0.6746(9) 0.7390(8) 0.021(2) Uani 1 1 d . . . . .
H13 H 0.5116 0.6571 0.6929 0.026 Uiso 1 1 calc R U . . .
C14 C 0.6040(9) 0.5210(8) 0.5803(8) 0.017(2) Uani 1 1 d . . . . .
C15 C 0.5444(8) 0.5312(7) 0.4950(7) 0.013(2) Uani 1 1 d . . . . .
C16 C 0.6493(9) 0.6506(8) 0.3880(8) 0.021(2) Uani 1 1 d . . . . .
H16 H 0.6638 0.6966 0.3238 0.025 Uiso 1 1 calc R U . . .
C17 C 0.7162(9) 0.6423(8) 0.4670(8) 0.021(2) Uani 1 1 d . . . . .
H17 H 0.7781 0.6801 0.4559 0.026 Uiso 1 1 calc R U . . .
C18 C 0.6926(8) 0.5785(8) 0.5625(8) 0.017(2) Uani 1 1 d . . . . .
H18 H 0.7379 0.5744 0.6159 0.021 Uiso 1 1 calc R U . . .
C19 C 0.1226(9) 0.7262(8) 0.8491(8) 0.019(2) Uani 1 1 d . . . . .
C20 C 0.2339(9) 0.6915(9) 0.8123(9) 0.026(3) Uani 1 1 d . . . . .
H20 H 0.2813 0.7430 0.7824 0.031 Uiso 1 1 calc R U . . .
C21 C 0.2770(9) 0.5813(9) 0.8189(8) 0.024(2) Uani 1 1 d . . . . .
H21 H 0.3530 0.5582 0.7934 0.029 Uiso 1 1 calc R U . . .
C22 C 0.2083(10) 0.5066(9) 0.8626(8) 0.025(2) Uani 1 1 d . . . . .
H22 H 0.2378 0.4316 0.8685 0.030 Uiso 1 1 calc R U . . .
C23 C 0.0968(10) 0.5408(9) 0.8977(8) 0.025(2) Uani 1 1 d . . . . .
H23 H 0.0493 0.4892 0.9260 0.030 Uiso 1 1 calc R U . . .
C24 C 0.0529(9) 0.6497(9) 0.8923(8) 0.020(2) Uani 1 1 d . . . . .
H24 H -0.0235 0.6722 0.9175 0.024 Uiso 1 1 calc R U . . .
C25 C -0.0705(9) 0.9014(7) 0.8865(7) 0.015(2) Uani 1 1 d . . . . .
C26 C -0.0993(9) 0.8451(9) 0.9848(8) 0.019(2) Uani 1 1 d . . . . .
H26 H -0.0406 0.7894 1.0243 0.023 Uiso 1 1 calc R U . . .
C27 C -0.2120(9) 0.8693(9) 1.0256(8) 0.022(2) Uani 1 1 d . . . . .
H27 H -0.2303 0.8301 1.0915 0.026 Uiso 1 1 calc R U . . .
C28 C -0.2971(10) 0.9528(9) 0.9666(9) 0.025(2) Uani 1 1 d . . . . .
H28 H -0.3738 0.9703 0.9935 0.030 Uiso 1 1 calc R U . . .
C29 C -0.2718(9) 1.0108(9) 0.8694(9) 0.026(3) Uani 1 1 d . . . . .
H29 H -0.3309 1.0664 0.8303 0.031 Uiso 1 1 calc R U . . .
C30 C -0.1560(9) 0.9854(8) 0.8294(8) 0.018(2) Uani 1 1 d . . . . .
H30 H -0.1371 1.0256 0.7640 0.022 Uiso 1 1 calc R U . . .
C31 C 0.1644(10) 0.8820(9) 0.9316(8) 0.024(2) Uani 1 1 d . . . . .
H31A H 0.1405 0.9557 0.9380 0.037 Uiso 1 1 calc R U . . .
H31B H 0.2480 0.8672 0.9133 0.037 Uiso 1 1 calc R U . . .
H31C H 0.1508 0.8285 0.9949 0.037 Uiso 1 1 calc R U . . .
C32 C 0.0363(9) 1.0358(7) 0.4729(7) 0.014(2) Uani 1 1 d . . . . .
C33 C 0.0218(9) 1.0859(8) 0.3688(7) 0.016(2) Uani 1 1 d . . . . .
C34 C 0.0933(9) 1.1567(7) 0.3225(8) 0.018(2) Uani 1 1 d . . . . .
H34 H 0.0878 1.1930 0.2534 0.022 Uiso 1 1 calc R U . . .
C35 C 0.1748(9) 1.1747(8) 0.3786(8) 0.019(2) Uani 1 1 d . . . . .
H35 H 0.2234 1.2244 0.3464 0.023 Uiso 1 1 calc R U . . .
C36 C 0.1862(9) 1.1227(9) 0.4783(8) 0.022(2) Uani 1 1 d . . . . .
H36 H 0.2442 1.1345 0.5135 0.026 Uiso 1 1 calc R U . . .
C37 C 0.0485(11) 0.6287(10) 0.5007(10) 0.035(3) Uani 1 1 d . . . . .
H37A H -0.0085 0.6948 0.4667 0.052 Uiso 1 1 calc R U . . .
H37B H 0.0085 0.5812 0.5539 0.052 Uiso 1 1 calc R U . . .
H37C H 0.0842 0.5898 0.4534 0.052 Uiso 1 1 calc R U . . .
C38 C 0.1428(10) 0.6600(9) 0.5439(8) 0.024(2) Uani 1 1 d . . . . .
H38A H 0.1072 0.6930 0.5960 0.028 Uiso 1 1 calc R U . . .
H38B H 0.2019 0.5931 0.5754 0.028 Uiso 1 1 calc R U . . .
C39 C 0.2034(10) 0.7390(9) 0.4682(9) 0.029(3) Uani 1 1 d . . . . .
H39A H 0.1430 0.8034 0.4341 0.034 Uiso 1 1 calc R U . . .
H39B H 0.2416 0.7039 0.4181 0.034 Uiso 1 1 calc R U . . .
C40 C 0.2952(10) 0.7790(9) 0.5068(8) 0.025(3) Uani 1 1 d . . . . .
H40A H 0.2582 0.8130 0.5581 0.030 Uiso 1 1 calc R U . . .
H40B H 0.3578 0.7154 0.5388 0.030 Uiso 1 1 calc R U . . .
C41 C 0.3506(10) 0.8612(10) 0.4271(9) 0.030(3) Uani 1 1 d . . . . .
H41A H 0.2877 0.9241 0.3945 0.036 Uiso 1 1 calc R U . . .
H41B H 0.3884 0.8268 0.3764 0.036 Uiso 1 1 calc R U . . .
C42 C 0.4425(12) 0.9039(11) 0.4652(10) 0.039(3) Uani 1 1 d . . . . .
H42A H 0.4037 0.9481 0.5075 0.059 Uiso 1 1 calc R U . . .
H42B H 0.4814 0.9488 0.4089 0.059 Uiso 1 1 calc R U . . .
H42C H 0.5011 0.8419 0.5035 0.059 Uiso 1 1 calc R U . . .
I1 I 0.46620(6) 0.26235(6) 0.84786(5) 0.02273(16) Uani 1 1 d . . . . .
I2 I 0.27580(6) 1.04775(5) 0.72357(5) 0.01913(15) Uani 1 1 d . . . . .
N1 N 0.5645(7) 0.5942(7) 0.4018(6) 0.0165(18) Uani 1 1 d . . . . .
N2 N 0.1148(7) 1.0544(6) 0.5268(5) 0.0129(17) Uani 1 1 d . . . . .
P1 P 0.6554(2) 0.4502(2) 0.8060(2) 0.0164(5) Uani 1 1 d . . . . .
P2 P 0.0790(2) 0.8720(2) 0.83671(18) 0.0137(5) Uani 1 1 d . . . . .
Pt1 Pt 0.54345(3) 0.41875(3) 0.70401(3) 0.01429(10) Uani 1 1 d . . . . .
Pt2 Pt 0.10381(3) 0.96935(3) 0.67986(3) 0.01408(10) Uani 1 1 d . . . . .

loop_
_atom_site_aniso_label
_atom_site_aniso_U_11
_atom_site_aniso_U_22
_atom_site_aniso_U_33
_atom_site_aniso_U_23
_atom_site_aniso_U_13
_atom_site_aniso_U_12
C1 0.029(6) 0.034(7) 0.021(6) -0.012(5) -0.004(5) -0.004(5)
C2 0.017(5) 0.021(5) 0.018(5) -0.007(4) -0.002(4) -0.002(4)
C3 0.022(6) 0.027(6) 0.015(5) -0.005(4) 0.002(4) -0.004(5)
C4 0.020(6) 0.031(6) 0.022(6) -0.010(5) 0.000(4) -0.002(5)
C5 0.020(6) 0.034(6) 0.019(6) -0.012(5) -0.011(4) 0.003(5)
C6 0.023(6) 0.015(5) 0.031(7) 0.000(5) -0.004(5) -0.008(4)
C7 0.023(6) 0.028(6) 0.016(5) -0.011(5) -0.001(4) -0.001(5)
C8 0.018(5) 0.016(5) 0.023(6) -0.009(4) 0.001(4) 0.000(4)
C9 0.022(6) 0.038(7) 0.017(6) -0.015(5) -0.008(4) 0.004(5)
C10 0.027(6) 0.032(6) 0.028(6) -0.018(5) -0.001(5) -0.009(5)
C11 0.017(5) 0.023(6) 0.040(7) -0.022(5) 0.004(5) -0.002(4)
C12 0.023(6) 0.035(7) 0.035(7) -0.018(6) 0.004(5) 0.000(5)
C13 0.014(5) 0.033(6) 0.017(5) -0.011(5) 0.000(4) -0.001(4)
C14 0.016(5) 0.016(5) 0.020(6) -0.003(4) -0.007(4) -0.004(4)
C15 0.014(5) 0.011(5) 0.016(5) -0.009(4) -0.003(4) 0.000(4)
C16 0.018(5) 0.016(5) 0.030(6) -0.007(4) 0.002(4) -0.007(4)
C17 0.014(5) 0.026(6) 0.027(6) -0.007(5) -0.002(4) -0.012(4)
C18 0.013(5) 0.023(5) 0.018(5) -0.007(4) -0.003(4) -0.008(4)
C19 0.027(6) 0.018(5) 0.016(5) -0.010(4) -0.002(4) -0.004(4)
C20 0.014(5) 0.027(6) 0.037(7) -0.011(5) 0.007(5) -0.008(4)
C21 0.018(5) 0.032(6) 0.024(6) -0.018(5) 0.006(4) -0.001(5)
C22 0.029(6) 0.023(6) 0.021(6) -0.004(5) -0.006(5) -0.003(5)
C23 0.033(6) 0.021(6) 0.024(6) -0.011(5) 0.000(5) -0.007(5)
C24 0.020(5) 0.028(6) 0.018(5) -0.012(4) 0.007(4) -0.014(4)
C25 0.019(5) 0.006(4) 0.018(5) -0.004(4) 0.005(4) -0.003(4)
C26 0.024(5) 0.028(6) 0.016(5) -0.015(4) 0.001(4) -0.016(4)
C27 0.024(6) 0.025(6) 0.023(6) -0.015(5) 0.008(4) -0.010(5)
C28 0.020(6) 0.034(6) 0.033(7) -0.022(5) 0.005(5) -0.014(5)
C29 0.015(5) 0.027(6) 0.041(7) -0.022(5) 0.008(5) -0.003(4)
C30 0.022(5) 0.026(6) 0.013(5) -0.009(4) 0.004(4) -0.013(4)
C31 0.026(6) 0.030(6) 0.018(6) -0.007(5) -0.001(4) -0.011(5)
C32 0.020(5) 0.010(5) 0.012(5) -0.005(4) 0.004(4) -0.002(4)
C33 0.020(5) 0.012(5) 0.018(5) -0.009(4) 0.007(4) -0.006(4)
C34 0.022(5) 0.009(5) 0.022(6) 0.002(4) 0.002(4) -0.008(4)
C35 0.019(5) 0.020(5) 0.019(6) 0.001(4) -0.003(4) -0.012(4)
C36 0.020(5) 0.027(6) 0.023(6) -0.015(5) 0.000(4) -0.005(4)
C37 0.034(7) 0.028(6) 0.048(8) -0.017(6) 0.001(6) -0.013(5)
C38 0.026(6) 0.031(6) 0.020(6) -0.012(5) 0.005(4) -0.012(5)
C39 0.029(6) 0.025(6) 0.033(7) -0.015(5) -0.003(5) 0.002(5)
C40 0.028(6) 0.027(6) 0.022(6) -0.010(5) -0.006(5) -0.003(5)
C41 0.029(6) 0.042(7) 0.028(7) -0.016(6) 0.005(5) -0.021(5)
C42 0.038(8) 0.041(8) 0.036(8) -0.004(6) 0.001(6) -0.013(6)
I1 0.0219(4) 0.0238(4) 0.0204(4) -0.0024(3) 0.0021(3) -0.0080(3)
I2 0.0185(3) 0.0229(3) 0.0190(4) -0.0076(3) 0.0006(3) -0.0090(3)
N1 0.018(4) 0.021(4) 0.013(4) -0.007(4) -0.003(3) -0.006(3)
N2 0.019(4) 0.018(4) 0.003(4) -0.002(3) 0.004(3) -0.010(3)
P1 0.0153(13) 0.0219(14) 0.0147(13) -0.0084(11) -0.0025(10) -0.0043(10)
P2 0.0145(12) 0.0186(13) 0.0095(12) -0.0021(10) -0.0001(9) -0.0096(10)
Pt1 0.01318(19) 0.0184(2) 0.0129(2) -0.00542(15) -0.00005(14) -0.00567(15)
Pt2 0.0159(2) 0.0159(2) 0.0120(2) -0.00396(15) 0.00047(14) -0.00700(15)

loop_
_atom_type_symbol
_atom_type_description
_atom_type_scat_dispersion_real
_atom_type_scat_dispersion_imag
_atom_type_scat_source
C C 0.0033 0.0016 'International Tables Vol C Tables 4.2.6.8 and 6.1.1.4'
H H 0.0000 0.0000 'International Tables Vol C Tables 4.2.6.8 and 6.1.1.4'
N N 0.0061 0.0033 'International Tables Vol C Tables 4.2.6.8 and 6.1.1.4'
P P 0.1023 0.0942 'International Tables Vol C Tables 4.2.6.8 and 6.1.1.4'
I I -0.4742 1.8119 'International Tables Vol C Tables 4.2.6.8 and 6.1.1.4'
Pt Pt -1.7033 8.3905 'International Tables Vol C Tables 4.2.6.8 and 6.1.1.4'

loop_
_geom_angle_atom_site_label_1
_geom_angle_atom_site_label_2
_geom_angle_atom_site_label_3
_geom_angle
_geom_angle_site_symmetry_1
_geom_angle_site_symmetry_3
_geom_angle_publ_flag
P1 C1 H1A 109.5 . . ?
P1 C1 H1B 109.5 . . ?
H1A C1 H1B 109.5 . . ?
P1 C1 H1C 109.5 . . ?
H1A C1 H1C 109.5 . . ?
H1B C1 H1C 109.5 . . ?
C3 C2 C7 119.6(9) . . ?
C3 C2 P1 116.8(8) . . ?
C7 C2 P1 123.6(8) . . ?
C4 C3 C2 121.5(11) . . ?
C4 C3 H3 119.2 . . ?
C2 C3 H3 119.2 . . ?
C3 C4 C5 119.3(11) . . ?
C3 C4 H4 120.3 . . ?
C5 C4 H4 120.3 . . ?
C6 C5 C4 120.1(10) . . ?
C6 C5 H5 119.9 . . ?
C4 C5 H5 119.9 . . ?
C5 C6 C7 120.7(11) . . ?
C5 C6 H6 119.6 . . ?
C7 C6 H6 119.6 . . ?
C6 C7 C2 118.6(10) . . ?
C6 C7 H7 120.7 . . ?
C2 C7 H7 120.7 . . ?
C9 C8 C13 118.6(9) . . ?
C9 C8 P1 121.4(8) . . ?
C13 C8 P1 119.9(8) . . ?
C10 C9 C8 121.1(9) . . ?
C10 C9 H9 119.5 . . ?
C8 C9 H9 119.5 . . ?
C9 C10 C11 120.7(10) . . ?
C9 C10 H10 119.6 . . ?
C11 C10 H10 119.6 . . ?
C12 C11 C10 117.9(10) . . ?
C12 C11 H11 121.0 . . ?
C10 C11 H11 121.0 . . ?
C13 C12 C11 122.1(10) . . ?
C13 C12 H12 118.9 . . ?
C11 C12 H12 118.9 . . ?
C12 C13 C8 119.5(10) . . ?
C12 C13 H13 120.2 . . ?
C8 C13 H13 120.2 . . ?
C18 C14 C15 114.5(9) . . ?
C18 C14 Pt1 133.7(8) . . ?
C15 C14 Pt1 111.8(7) . . ?
N1 C15 C14 125.6(9) . . ?
N1 C15 C15 115.7(10) . 2_666 ?
C14 C15 C15 118.7(11) . 2_666 ?
N1 C16 C17 120.6(10) . . ?
N1 C16 H16 119.7 . . ?
C17 C16 H16 119.7 . . ?
C16 C17 C18 120.3(10) . . ?
C16 C17 H17 119.8 . . ?
C18 C17 H17 119.8 . . ?
C14 C18 C17 120.9(9) . . ?
C14 C18 H18 119.5 . . ?
C17 C18 H18 119.5 . . ?
C20 C19 C24 119.3(9) . . ?
C20 C19 P2 115.7(9) . . ?
C24 C19 P2 125.0(8) . . ?
C19 C20 C21 120.5(11) . . ?
C19 C20 H20 119.7 . . ?
C21 C20 H20 119.7 . . ?
C22 C21 C20 119.7(10) . . ?
C22 C21 H21 120.2 . . ?
C20 C21 H21 120.2 . . ?
C21 C22 C23 120.1(10) . . ?
C21 C22 H22 120.0 . . ?
C23 C22 H22 120.0 . . ?
C22 C23 C24 121.0(11) . . ?
C22 C23 H23 119.5 . . ?
C24 C23 H23 119.5 . . ?
C23 C24 C19 119.4(10) . . ?
C23 C24 H24 120.3 . . ?
C19 C24 H24 120.3 . . ?
C30 C25 C26 119.1(9) . . ?
C30 C25 P2 119.9(8) . . ?
C26 C25 P2 120.9(7) . . ?
C27 C26 C25 121.8(10) . . ?
C27 C26 H26 119.1 . . ?
C25 C26 H26 119.1 . . ?
C26 C27 C28 118.3(10) . . ?
C26 C27 H27 120.9 . . ?
C28 C27 H27 120.9 . . ?
C29 C28 C27 121.6(10) . . ?
C29 C28 H28 119.2 . . ?
C27 C28 H28 119.2 . . ?
C28 C29 C30 119.2(10) . . ?
C28 C29 H29 120.4 . . ?
C30 C29 H29 120.4 . . ?
C25 C30 C29 120.0(10) . . ?
C25 C30 H30 120.0 . . ?
C29 C30 H30 120.0 . . ?
P2 C31 H31A 109.5 . . ?
P2 C31 H31B 109.5 . . ?
H31A C31 H31B 109.5 . . ?
P2 C31 H31C 109.5 . . ?
H31A C31 H31C 109.5 . . ?
H31B C31 H31C 109.5 . . ?
N2 C32 C32 115.9(11) . 2_576 ?
N2 C32 C33 124.2(9) . . ?
C32 C32 C33 119.9(12) 2_576 . ?
C34 C33 C32 116.1(9) . . ?
C34 C33 Pt2 133.7(8) . 2_576 ?
C32 C33 Pt2 110.1(7) . 2_576 ?
C33 C34 C35 119.3(10) . . ?
C33 C34 H34 120.3 . . ?
C35 C34 H34 120.3 . . ?
C36 C35 C34 122.0(10) . . ?
C36 C35 H35 119.0 . . ?
C34 C35 H35 119.0 . . ?
N2 C36 C35 120.2(10) . . ?
N2 C36 H36 119.9 . . ?
C35 C36 H36 119.9 . . ?
C38 C37 H37A 109.5 . . ?
C38 C37 H37B 109.5 . . ?
H37A C37 H37B 109.5 . . ?
C38 C37 H37C 109.5 . . ?
H37A C37 H37C 109.5 . . ?
H37B C37 H37C 109.5 . . ?
C39 C38 C37 113.1(10) . . ?
C39 C38 H38A 109.0 . . ?
C37 C38 H38A 109.0 . . ?
C39 C38 H38B 109.0 . . ?
C37 C38 H38B 109.0 . . ?
H38A C38 H38B 107.8 . . ?
C38 C39 C40 116.2(10) . . ?
C38 C39 H39A 108.2 . . ?
C40 C39 H39A 108.2 . . ?
C38 C39 H39B 108.2 . . ?
C40 C39 H39B 108.2 . . ?
H39A C39 H39B 107.4 . . ?
C41 C40 C39 113.6(9) . . ?
C41 C40 H40A 108.8 . . ?
C39 C40 H40A 108.8 . . ?
C41 C40 H40B 108.8 . . ?
C39 C40 H40B 108.8 . . ?
H40A C40 H40B 107.7 . . ?
C40 C41 C42 114.3(10) . . ?
C40 C41 H41A 108.7 . . ?
C42 C41 H41A 108.7 . . ?
C40 C41 H41B 108.7 . . ?
C42 C41 H41B 108.7 . . ?
H41A C41 H41B 107.6 . . ?
C41 C42 H42A 109.5 . . ?
C41 C42 H42B 109.5 . . ?
H42A C42 H42B 109.5 . . ?
C41 C42 H42C 109.5 . . ?
H42A C42 H42C 109.5 . . ?
H42B C42 H42C 109.5 . . ?
C16 N1 C15 118.1(9) . . ?
C16 N1 Pt1 129.4(7) . 2_666 ?
C15 N1 Pt1 112.4(7) . 2_666 ?
C36 N2 C32 118.1(8) . . ?
C36 N2 Pt2 129.4(7) . . ?
C32 N2 Pt2 112.4(6) . . ?
C8 P1 C1 99.7(5) . . ?
C8 P1 C2 108.7(5) . . ?
C1 P1 C2 101.9(5) . . ?
C8 P1 Pt1 115.8(3) . . ?
C1 P1 Pt1 117.7(4) . . ?
C2 P1 Pt1 111.5(3) . . ?
C31 P2 C19 101.9(5) . . ?
C31 P2 C25 101.5(5) . . ?
C19 P2 C25 108.9(5) . . ?
C31 P2 Pt2 119.1(4) . . ?
C19 P2 Pt2 109.6(3) . . ?
C25 P2 Pt2 114.7(3) . . ?
C14 Pt1 N1 81.3(4) . 2_666 ?
C14 Pt1 P1 93.9(3) . . ?
N1 Pt1 P1 174.2(2) 2_666 . ?
C14 Pt1 I1 170.4(3) . . ?
N1 Pt1 I1 91.7(2) 2_666 . ?
P1 Pt1 I1 93.39(8) . . ?
C33 Pt2 N2 81.5(4) 2_576 . ?
C33 Pt2 P2 92.6(3) 2_576 . ?
N2 Pt2 P2 174.1(2) . . ?
C33 Pt2 I2 174.0(3) 2_576 . ?
N2 Pt2 I2 92.7(2) . . ?
P2 Pt2 I2 93.14(7) . . ?

loop_
_geom_bond_atom_site_label_1
_geom_bond_atom_site_label_2
_geom_bond_distance
_geom_bond_site_symmetry_2
_geom_bond_publ_flag
C1 P1 1.834(11) . ?
C1 H1A 0.9800 . ?
C1 H1B 0.9800 . ?
C1 H1C 0.9800 . ?
C2 C3 1.384(14) . ?
C2 C7 1.417(15) . ?
C2 P1 1.839(10) . ?
C3 C4 1.382(14) . ?
C3 H3 0.9500 . ?
C4 C5 1.404(16) . ?
C4 H4 0.9500 . ?
C5 C6 1.384(14) . ?
C5 H5 0.9500 . ?
C6 C7 1.406(15) . ?
C6 H6 0.9500 . ?
C7 H7 0.9500 . ?
C8 C9 1.393(14) . ?
C8 C13 1.410(13) . ?
C8 P1 1.832(10) . ?
C9 C10 1.373(15) . ?
C9 H9 0.9500 . ?
C10 C11 1.401(15) . ?
C10 H10 0.9500 . ?
C11 C12 1.391(16) . ?
C11 H11 0.9500 . ?
C12 C13 1.372(15) . ?
C12 H12 0.9500 . ?
C13 H13 0.9500 . ?
C14 C18 1.386(14) . ?
C14 C15 1.412(13) . ?
C14 Pt1 2.036(11) . ?
C15 N1 1.359(13) . ?
C15 C15 1.446(19) 2_666 ?
C16 N1 1.343(13) . ?
C16 C17 1.393(15) . ?
C16 H16 0.9500 . ?
C17 C18 1.397(15) . ?
C17 H17 0.9500 . ?
C18 H18 0.9500 . ?
C19 C20 1.390(15) . ?
C19 C24 1.403(15) . ?
C19 P2 1.829(10) . ?
C20 C21 1.401(15) . ?
C20 H20 0.9500 . ?
C21 C22 1.379(16) . ?
C21 H21 0.9500 . ?
C22 C23 1.381(16) . ?
C22 H22 0.9500 . ?
C23 C24 1.390(14) . ?
C23 H23 0.9500 . ?
C24 H24 0.9500 . ?
C25 C30 1.397(13) . ?
C25 C26 1.414(14) . ?
C25 P2 1.829(10) . ?
C26 C27 1.400(14) . ?
C26 H26 0.9500 . ?
C27 C28 1.403(15) . ?
C27 H27 0.9500 . ?
C28 C29 1.397(16) . ?
C28 H28 0.9500 . ?
C29 C30 1.429(14) . ?
C29 H29 0.9500 . ?
C30 H30 0.9500 . ?
C31 P2 1.811(11) . ?
C31 H31A 0.9800 . ?
C31 H31B 0.9800 . ?
C31 H31C 0.9800 . ?
C32 N2 1.363(13) . ?
C32 C32 1.42(2) 2_576 ?
C32 C33 1.428(14) . ?
C33 C34 1.375(14) . ?
C33 Pt2 2.051(10) 2_576 ?
C34 C35 1.407(14) . ?
C34 H34 0.9500 . ?
C35 C36 1.372(15) . ?
C35 H35 0.9500 . ?
C36 N2 1.359(14) . ?
C36 H36 0.9500 . ?
C37 C38 1.509(16) . ?
C37 H37A 0.9800 . ?
C37 H37B 0.9800 . ?
C37 H37C 0.9800 . ?
C38 C39 1.501(16) . ?
C38 H38A 0.9900 . ?
C38 H38B 0.9900 . ?
C39 C40 1.519(16) . ?
C39 H39A 0.9900 . ?
C39 H39B 0.9900 . ?
C40 C41 1.518(16) . ?
C40 H40A 0.9900 . ?
C40 H40B 0.9900 . ?
C41 C42 1.538(17) . ?
C41 H41A 0.9900 . ?
C41 H41B 0.9900 . ?
C42 H42A 0.9800 . ?
C42 H42B 0.9800 . ?
C42 H42C 0.9800 . ?
I1 Pt1 2.6732(10) . ?
I2 Pt2 2.6760(9) . ?
N1 Pt1 2.128(8) 2_666 ?
N2 Pt2 2.121(7) . ?
P1 Pt1 2.238(3) . ?
P2 Pt2 2.229(3) . ?
Pt1 N1 2.128(8) 2_666 ?
Pt2 C33 2.051(10) 2_576 ?

loop_
_geom_torsion_atom_site_label_1
_geom_torsion_atom_site_label_2
_geom_torsion_atom_site_label_3
_geom_torsion_atom_site_label_4
_geom_torsion
_geom_torsion_site_symmetry_1
_geom_torsion_site_symmetry_2
_geom_torsion_site_symmetry_3
_geom_torsion_site_symmetry_4
_geom_torsion_publ_flag
C7 C2 C3 C4 0.6(16) . . . . ?
P1 C2 C3 C4 178.6(8) . . . . ?
C2 C3 C4 C5 -0.1(16) . . . . ?
C3 C4 C5 C6 -1.0(16) . . . . ?
C4 C5 C6 C7 1.7(16) . . . . ?
C5 C6 C7 C2 -1.2(16) . . . . ?
C3 C2 C7 C6 0.0(15) . . . . ?
P1 C2 C7 C6 -177.8(8) . . . . ?
C13 C8 C9 C10 1.7(17) . . . . ?
P1 C8 C9 C10 -174.2(9) . . . . ?
C8 C9 C10 C11 -0.1(18) . . . . ?
C9 C10 C11 C12 -0.9(18) . . . . ?
C10 C11 C12 C13 0.1(18) . . . . ?
C11 C12 C13 C8 1.5(18) . . . . ?
C9 C8 C13 C12 -2.4(16) . . . . ?
P1 C8 C13 C12 173.6(9) . . . . ?
C18 C14 C15 N1 -2.7(14) . . . . ?
Pt1 C14 C15 N1 179.4(7) . . . . ?
C18 C14 C15 C15 176.1(10) . . . 2_666 ?
Pt1 C14 C15 C15 -1.8(13) . . . 2_666 ?
N1 C16 C17 C18 -2.6(15) . . . . ?
C15 C14 C18 C17 1.4(14) . . . . ?
Pt1 C14 C18 C17 178.7(8) . . . . ?
C16 C17 C18 C14 1.1(15) . . . . ?
C24 C19 C20 C21 -0.6(16) . . . . ?
P2 C19 C20 C21 179.3(8) . . . . ?
C19 C20 C21 C22 -0.2(17) . . . . ?
C20 C21 C22 C23 1.4(16) . . . . ?
C21 C22 C23 C24 -1.7(17) . . . . ?
C22 C23 C24 C19 0.9(16) . . . . ?
C20 C19 C24 C23 0.3(15) . . . . ?
P2 C19 C24 C23 -179.6(8) . . . . ?
C30 C25 C26 C27 1.7(15) . . . . ?
P2 C25 C26 C27 177.6(7) . . . . ?
C25 C26 C27 C28 -0.8(15) . . . . ?
C26 C27 C28 C29 0.4(16) . . . . ?
C27 C28 C29 C30 -0.8(16) . . . . ?
C26 C25 C30 C29 -2.1(15) . . . . ?
P2 C25 C30 C29 -178.0(8) . . . . ?
C28 C29 C30 C25 1.7(16) . . . . ?
N2 C32 C33 C34 0.1(14) . . . . ?
C32 C32 C33 C34 178.1(10) 2_576 . . . ?
N2 C32 C33 Pt2 178.8(7) . . . 2_576 ?
C32 C32 C33 Pt2 -3.2(13) 2_576 . . 2_576 ?
C32 C33 C34 C35 0.4(14) . . . . ?
Pt2 C33 C34 C35 -177.9(7) 2_576 . . . ?
C33 C34 C35 C36 0.8(15) . . . . ?
C34 C35 C36 N2 -2.5(16) . . . . ?
C37 C38 C39 C40 176.9(9) . . . . ?
C38 C39 C40 C41 -178.3(9) . . . . ?
C39 C40 C41 C42 179.1(10) . . . . ?
C17 C16 N1 C15 1.5(14) . . . . ?
C17 C16 N1 Pt1 -175.4(7) . . . 2_666 ?
C14 C15 N1 C16 1.2(14) . . . . ?
C15 C15 N1 C16 -177.5(10) 2_666 . . . ?
C14 C15 N1 Pt1 178.7(7) . . . 2_666 ?
C15 C15 N1 Pt1 -0.1(12) 2_666 . . 2_666 ?
C35 C36 N2 C32 2.9(14) . . . . ?
C35 C36 N2 Pt2 -176.4(7) . . . . ?
C32 C32 N2 C36 -179.9(10) 2_576 . . . ?
C33 C32 N2 C36 -1.8(14) . . . . ?
C32 C32 N2 Pt2 -0.5(13) 2_576 . . . ?
C33 C32 N2 Pt2 177.6(7) . . . . ?
C9 C8 P1 C1 48.7(10) . . . . ?
C13 C8 P1 C1 -127.1(9) . . . . ?
C9 C8 P1 C2 -57.5(11) . . . . ?
C13 C8 P1 C2 126.6(9) . . . . ?
C9 C8 P1 Pt1 176.1(8) . . . . ?
C13 C8 P1 Pt1 0.2(10) . . . . ?
C3 C2 P1 C8 177.6(8) . . . . ?
C7 C2 P1 C8 -4.5(10) . . . . ?
C3 C2 P1 C1 72.8(9) . . . . ?
C7 C2 P1 C1 -109.3(9) . . . . ?
C3 C2 P1 Pt1 -53.6(9) . . . . ?
C7 C2 P1 Pt1 124.3(8) . . . . ?
C20 C19 P2 C31 -74.6(9) . . . . ?
C24 C19 P2 C31 105.3(10) . . . . ?
C20 C19 P2 C25 178.7(8) . . . . ?
C24 C19 P2 C25 -1.4(10) . . . . ?
C20 C19 P2 Pt2 52.5(9) . . . . ?
C24 C19 P2 Pt2 -127.6(8) . . . . ?
C30 C25 P2 C31 125.0(9) . . . . ?
C26 C25 P2 C31 -50.8(9) . . . . ?
C30 C25 P2 C19 -127.9(8) . . . . ?
C26 C25 P2 C19 56.3(9) . . . . ?
C30 C25 P2 Pt2 -4.7(9) . . . . ?
C26 C25 P2 Pt2 179.5(7) . . . . ?
